data_7206510
loop_
_publ_author_name
'Xia, Yana'
'Li, Shaoguang'
'Wu, Biao'
'Liu, Yanyan'
'Yang, Xiao-Juan'

_publ_section_title
;
 Coordination polymers and metallomacrocycles based on
 bis(pyridylcarbamate) ligands with flexible glycol spacers
;
_journal_issue 19
_journal_name_full CrystEngComm
_journal_page_first 5763
_journal_paper_doi 10.1039/c1ce05392b
_journal_volume 13
_journal_year 2011
_chemical_formula_sum 'C36 H64 Cu N10 O26'
_chemical_formula_weight 1116.51
_chemical_name_systematic
;
?
;
_space_group_IT_number 68
_symmetry_cell_setting orthorhombic
_symmetry_space_group_name_Hall '-C 2a 2ac'
_symmetry_space_group_name_H-M 'C c c a :2'
_atom_sites_solution_hydrogens geom
_atom_sites_solution_primary direct
_atom_sites_solution_secondary difmap
_audit_creation_method SHELXL-97
_cell_angle_alpha 90.00
_cell_angle_beta 90.00
_cell_angle_gamma 90.00
_cell_formula_units_Z 4
_cell_length_a 10.4135(5)
_cell_length_b 25.2037(13)
_cell_length_c 19.5818(11)
_cell_measurement_temperature 293(2)
_cell_volume 5139.4(5)
_computing_cell_refinement 'Bruker SMART'
_computing_data_collection 'Bruker SMART APEX II'
_computing_data_reduction 'Bruker SAINT'
_computing_structure_refinement 'SHELXL-97 (Sheldrick, 1997)'
_computing_structure_solution 'SHELXS-97 (Sheldrick, 1990)'
_diffrn_ambient_temperature 293(2)
_diffrn_measured_fraction_theta_full 0.999
_diffrn_measured_fraction_theta_max 0.999
_diffrn_measurement_device_type 'Bruker APEX II area detector'
_diffrn_measurement_method '\w scans'
_diffrn_radiation_monochromator graphite
_diffrn_radiation_source 'fine-focus sealed tube'
_diffrn_radiation_type MoK\a
_diffrn_radiation_wavelength 0.71073
_diffrn_reflns_av_R_equivalents 0.0307
_diffrn_reflns_av_sigmaI/netI 0.0215
_diffrn_reflns_limit_h_max 12
_diffrn_reflns_limit_h_min -12
_diffrn_reflns_limit_k_max 18
_diffrn_reflns_limit_k_min -29
_diffrn_reflns_limit_l_max 20
_diffrn_reflns_limit_l_min -23
_diffrn_reflns_number 12134
_diffrn_reflns_theta_full 24.66
_diffrn_reflns_theta_max 24.66
_diffrn_reflns_theta_min 2.08
_exptl_absorpt_coefficient_mu 0.520
_exptl_absorpt_correction_T_max 0.8987
_exptl_absorpt_correction_T_min 0.8350
_exptl_absorpt_correction_type multi-scan
_exptl_absorpt_process_details SADABS
_exptl_crystal_colour blue
_exptl_crystal_density_diffrn 1.443
_exptl_crystal_density_method 'not measured'
_exptl_crystal_description block
_exptl_crystal_F_000 2348
_exptl_crystal_size_max 0.36
_exptl_crystal_size_mid 0.29
_exptl_crystal_size_min 0.21
_refine_diff_density_max 0.362
_refine_diff_density_min -0.251
_refine_diff_density_rms 0.048
_refine_ls_extinction_method none
_refine_ls_goodness_of_fit_ref 1.079
_refine_ls_hydrogen_treatment mixed
_refine_ls_matrix_type full
_refine_ls_number_parameters 179
_refine_ls_number_reflns 2180
_refine_ls_number_restraints 2
_refine_ls_restrained_S_all 1.078
_refine_ls_R_factor_all 0.0495
_refine_ls_R_factor_gt 0.0372
_refine_ls_shift/su_max 0.001
_refine_ls_shift/su_mean 0.000
_refine_ls_structure_factor_coef Fsqd
_refine_ls_weighting_details 'calc w=1/[\s^2^(Fo^2^)+(0.0430P)^2^+8.4022P] where P=(Fo^2^+2Fc^2^)/3'
_refine_ls_weighting_scheme calc
_refine_ls_wR_factor_gt 0.0954
_refine_ls_wR_factor_ref 0.1028
_reflns_number_gt 1781
_reflns_number_total 2180
_reflns_threshold_expression >2sigma(I)
_cod_data_source_file c1ce05392b.txt
_cod_data_source_block X3
_cod_depositor_comments
;
The following automatic conversions were performed:
'_atom_site_symetry_multiplicity' tag replaced with
'_atom_site_symmetry_multiplicity'.

Automatic conversion script
Id: cif_correct_tags 1440 2010-10-19 06:21:57Z saulius 

The following automatic conversions were performed:

'_exptl_absorpt_correction_type' value 'Multi-scan' changed to
'multi-scan' according to
/home/saulius/struct/CIF-dictionaries/cif_core.dic dictionary named
'cif_core.dic' version 2.4.1 from 2010-06-29.

Automatic conversion script
Id: cif_fix_values 1715 2011-07-08 13:25:40Z adriana 
;
_cod_original_sg_symbol_H-M Ccca
_cod_database_code 7206510

loop_
_symmetry_equiv_pos_as_xyz
'x, y, z'
'-x+1/2, -y, z'
'-x, y, -z+1/2'
'x+1/2, -y, -z+1/2'
'x+1/2, y+1/2, z'
'-x+1, -y+1/2, z'
'-x+1/2, y+1/2, -z+1/2'
'x+1, -y+1/2, -z+1/2'
'-x, -y, -z'
'x-1/2, y, -z'
'x, -y, z-1/2'
'-x-1/2, y, z-1/2'
'-x+1/2, -y+1/2, -z'
'x, y+1/2, -z'
'x+1/2, -y+1/2, z-1/2'
'-x, y+1/2, z-1/2'

loop_
_atom_site_label
_atom_site_type_symbol
_atom_site_fract_x
_atom_site_fract_y
_atom_site_fract_z
_atom_site_U_iso_or_equiv
_atom_site_adp_type
_atom_site_occupancy
_atom_site_symmetry_multiplicity
_atom_site_calc_flag
_atom_site_refinement_flags
Cu Cu 0.0000 0.2500 0.2500 0.03110(19) Uani 1 4 d S
C1 C 0.2393(2) 0.28141(10) 0.17894(13) 0.0379(6) Uani 1 1 d .
H1A H 0.2432 0.3071 0.2130 0.045 Uiso 1 1 calc R
C2 C 0.3373(2) 0.27798(11) 0.13207(14) 0.0432(7) Uani 1 1 d .
H2A H 0.4064 0.3013 0.1346 0.052 Uiso 1 1 calc R
C3 C 0.3335(2) 0.24013(10) 0.08140(14) 0.0411(6) Uani 1 1 d .
H3A H 0.3992 0.2378 0.0493 0.049 Uiso 1 1 calc R
C4 C 0.2300(2) 0.20548(9) 0.07900(12) 0.0320(5) Uani 1 1 d .
C5 C 0.1336(2) 0.21159(9) 0.12723(12) 0.0312(5) Uani 1 1 d .
H5A H 0.0629 0.1891 0.1253 0.037 Uiso 1 1 calc R
C6 C 0.3089(2) 0.14625(10) -0.01181(13) 0.0376(6) Uani 1 1 d .
C7 C 0.3530(3) 0.08446(11) -0.09830(15) 0.0506(7) Uani 1 1 d .
H7A H 0.4229 0.0681 -0.0733 0.061 Uiso 1 1 calc R
H7B H 0.3886 0.1119 -0.1274 0.061 Uiso 1 1 calc R
C8 C 0.2858(3) 0.04391(11) -0.14056(14) 0.0513(7) Uani 1 1 d .
H8A H 0.2098 0.0595 -0.1611 0.062 Uiso 1 1 calc R
H8B H 0.3420 0.0321 -0.1770 0.062 Uiso 1 1 calc R
C9 C 0.5832(6) 0.4655(3) 0.0796(2) 0.142(2) Uani 1 1 d .
H9A H 0.6220 0.4874 0.0451 0.213 Uiso 1 1 calc R
H9B H 0.4951 0.4590 0.0679 0.213 Uiso 1 1 calc R
H9C H 0.6285 0.4324 0.0825 0.213 Uiso 1 1 calc R
N1 N 0.13782(18) 0.24835(8) 0.17644(10) 0.0313(4) Uani 1 1 d .
N2 N 0.21583(19) 0.16505(8) 0.03024(11) 0.0375(5) Uani 1 1 d .
H2B H 0.1410 0.1508 0.0267 0.045 Uiso 1 1 calc R
N3 N 0.5000 0.3845(2) 0.2500 0.0989(18) Uani 1 2 d S
O1 O 0.41856(17) 0.16193(8) -0.01423(10) 0.0518(5) Uani 1 1 d .
O2 O 0.26131(17) 0.10750(7) -0.05096(9) 0.0449(5) Uani 1 1 d .
O3 O 0.2500 0.0000 -0.09949(13) 0.0480(7) Uani 1 2 d S
O4 O 0.0000 0.34668(10) 0.2500 0.0484(7) Uani 1 2 d S
H4A H 0.0622 0.3575 0.2715 0.073 Uiso 0.50 1 calc PR
O5 O 0.5000 0.4346(2) 0.2500 0.138(2) Uani 1 2 d S
O6 O 0.5776(4) 0.36181(18) 0.2154(3) 0.1526(17) Uani 1 1 d .
O7 O 0.8310(4) 0.40779(14) 0.1804(2) 0.0964(10) Uani 1 1 d D
H7C H 0.844(4) 0.4413(8) 0.178(2) 0.091(15) Uiso 1 1 d D
H7D H 0.759(4) 0.401(2) 0.199(3) 0.16(3) Uiso 1 1 d D
O8 O 0.5893(4) 0.49194(15) 0.14369(19) 0.1266(12) Uani 1 1 d .
H8C H 0.5828 0.4701 0.1746 0.190 Uiso 1 1 calc R

loop_
_atom_site_aniso_label
_atom_site_aniso_U_11
_atom_site_aniso_U_22
_atom_site_aniso_U_33
_atom_site_aniso_U_23
_atom_site_aniso_U_13
_atom_site_aniso_U_12
Cu 0.0241(3) 0.0410(4) 0.0282(3) 0.000 0.000 0.000
C1 0.0331(13) 0.0388(14) 0.0416(14) -0.0024(11) -0.0004(11) -0.0037(11)
C2 0.0296(13) 0.0462(16) 0.0538(17) -0.0025(13) 0.0040(12) -0.0120(11)
C3 0.0280(13) 0.0486(17) 0.0465(15) -0.0015(12) 0.0098(11) -0.0051(11)
C4 0.0264(12) 0.0348(13) 0.0349(13) 0.0029(10) 0.0009(10) -0.0001(10)
C5 0.0240(11) 0.0360(13) 0.0337(13) 0.0034(11) 0.0009(10) -0.0037(10)
C6 0.0377(14) 0.0355(13) 0.0395(14) 0.0017(11) 0.0061(11) 0.0014(11)
C7 0.0550(17) 0.0423(16) 0.0546(18) -0.0059(13) 0.0199(14) 0.0003(13)
C8 0.070(2) 0.0416(15) 0.0419(16) 0.0000(13) 0.0101(14) 0.0022(14)
C9 0.153(5) 0.180(6) 0.093(4) -0.049(4) -0.032(4) 0.082(4)
N1 0.0259(9) 0.0359(11) 0.0320(10) -0.0001(9) 0.0003(8) -0.0013(9)
N2 0.0275(10) 0.0429(12) 0.0422(12) -0.0058(10) 0.0079(9) -0.0062(9)
N3 0.093(4) 0.072(4) 0.131(5) 0.000 -0.046(4) 0.000
O1 0.0330(10) 0.0575(12) 0.0650(13) -0.0140(10) 0.0149(9) -0.0046(9)
O2 0.0428(10) 0.0420(10) 0.0500(11) -0.0106(9) 0.0137(9) -0.0031(8)
O3 0.0665(18) 0.0409(14) 0.0366(14) 0.000 0.000 -0.0054(13)
O4 0.0484(16) 0.0440(15) 0.0528(17) 0.000 -0.0128(13) 0.000
O5 0.223(7) 0.089(4) 0.103(4) 0.000 -0.028(4) 0.000
O6 0.113(3) 0.111(3) 0.233(5) -0.007(3) -0.002(3) 0.019(2)
O7 0.092(2) 0.069(2) 0.129(3) -0.0028(19) -0.037(2) 0.0262(18)
O8 0.134(3) 0.118(3) 0.128(3) -0.031(2) -0.001(3) 0.018(3)

loop_
_atom_type_symbol
_atom_type_description
_atom_type_scat_dispersion_real
_atom_type_scat_dispersion_imag
_atom_type_scat_source
C C 0.0033 0.0016 'International Tables Vol C Tables 4.2.6.8 and 6.1.1.4'
H H 0.0000 0.0000 'International Tables Vol C Tables 4.2.6.8 and 6.1.1.4'
N N 0.0061 0.0033 'International Tables Vol C Tables 4.2.6.8 and 6.1.1.4'
O O 0.0106 0.0060 'International Tables Vol C Tables 4.2.6.8 and 6.1.1.4'
Cu Cu 0.3201 1.2651 'International Tables Vol C Tables 4.2.6.8 and 6.1.1.4'

loop_
_geom_angle_atom_site_label_1
_geom_angle_atom_site_label_2
_geom_angle_atom_site_label_3
_geom_angle
_geom_angle_site_symmetry_1
_geom_angle_site_symmetry_3
N1 Cu N1 177.65(12) 6_455 8_455
N1 Cu N1 89.82(10) 6_455 .
N1 Cu N1 90.23(11) 8_455 .
N1 Cu N1 90.23(10) 6_455 3
N1 Cu N1 89.82(10) 8_455 3
N1 Cu N1 177.65(12) . 3
N1 Cu O4 91.17(6) 6_455 6_455
N1 Cu O4 91.17(6) 8_455 6_455
N1 Cu O4 88.83(6) . 6_455
N1 Cu O4 88.83(6) 3 6_455
N1 Cu O4 88.83(6) 6_455 .
N1 Cu O4 88.83(6) 8_455 .
N1 Cu O4 91.17(6) . .
N1 Cu O4 91.17(6) 3 .
O4 Cu O4 180.0 6_455 .
N1 C1 C2 121.3(2) . .
C1 C2 C3 120.2(2) . .
C2 C3 C4 118.8(2) . .
C5 C4 C3 118.0(2) . .
C5 C4 N2 117.9(2) . .
C3 C4 N2 124.1(2) . .
N1 C5 C4 122.9(2) . .
O1 C6 O1 0.0(3) 1 .
O1 C6 O2 124.5(2) 1 .
O1 C6 O2 124.5(2) . .
O1 C6 N2 125.7(2) 1 .
O1 C6 N2 125.7(2) . .
O2 C6 N2 109.7(2) . .
O2 C7 C8 108.6(2) . .
O3 C8 C7 110.1(2) . .
C5 N1 C1 118.7(2) . .
C5 N1 Cu 120.08(15) . .
C1 N1 Cu 121.03(17) . .
C6 N2 C4 126.2(2) . .
O6 N3 O6 0.0(6) 1 .
O6 N3 O6 123.0(7) 1 3_655
O6 N3 O6 123.0(7) . 3_655
O6 N3 O5 118.5(3) 1 .
O6 N3 O5 118.5(3) . .
O6 N3 O5 118.5(3) 3_655 .
O6 N3 O5 118.5(3) 1 1
O6 N3 O5 118.5(3) . 1
O6 N3 O5 118.5(3) 3_655 1
O5 N3 O5 0.000(1) . 1
O1 O1 C6 0(10) 1 .
C6 O2 C7 114.5(2) . .
C8 O3 C8 110.9(3) 2 .
O5 O5 N3 0(10) 1 .
O6 O6 N3 0(10) 1 .

loop_
_geom_bond_atom_site_label_1
_geom_bond_atom_site_label_2
_geom_bond_distance
_geom_bond_site_symmetry_2
Cu N1 2.0337(19) 6_455
Cu N1 2.0337(19) 8_455
Cu N1 2.0337(19) .
Cu N1 2.0337(19) 3
Cu O4 2.437(3) 6_455
Cu O4 2.437(3) .
C1 N1 1.347(3) .
C1 C2 1.375(4) .
C2 C3 1.377(4) .
C3 C4 1.388(3) .
C4 C5 1.387(3) .
C4 N2 1.404(3) .
C5 N1 1.337(3) .
C6 O1 1.209(3) 1
C6 O1 1.209(3) .
C6 O2 1.337(3) .
C6 N2 1.357(3) .
C7 O2 1.452(3) .
C7 C8 1.490(4) .
C8 O3 1.418(3) .
C9 O8 1.422(5) .
N3 O6 1.200(4) 1
N3 O6 1.200(4) .
N3 O6 1.200(4) 3_655
N3 O5 1.262(7) .
N3 O5 1.262(7) 1
O1 O1 0.000(7) 1
O3 C8 1.418(3) 2
O5 O5 0.000(11) 1
O6 O6 0.000(14) 1

loop_
_geom_hbond_atom_site_label_D
_geom_hbond_atom_site_label_H
_geom_hbond_atom_site_label_A
_geom_hbond_distance_DH
_geom_hbond_distance_HA
_geom_hbond_distance_DA
_geom_hbond_angle_DHA
_geom_hbond_site_symmetry_A
O4 H4A O7 0.82 1.93 2.707(3) 157.6 3_655
O7 H7C O8 0.856(19) 1.94(2) 2.755(6) 158(4) 2_665
O7 H7D O6 0.86(2) 2.15(3) 2.963(6) 158(6) 1
O8 H8C O5 0.82 1.93 2.700(5) 155.9 1
N2 H2B O1 0.86 2.35 3.112(3) 148.5 10
C3 H3A O1 0.93 2.29 2.859(3) 118.9 1
